data_1524288
loop_
_publ_author_name
'Dwight, A.W.'

_publ_section_title
;
 Factors controlling the occurence of Laves phases and A B5 compounds
 among transition elements
;
_journal_name_full 'Transactions of the American Society for Metals'
_journal_page_first 479
_journal_page_last 500
_journal_volume 53
_journal_year 1961
_chemical_formula_sum 'Cu5 Ho'
_space_group_IT_number 191
_symmetry_space_group_name_Hall '-P 6 2'
_symmetry_space_group_name_H-M 'P 6/m m m'
_cell_angle_alpha 90
_cell_angle_beta 90
_cell_angle_gamma 120
_cell_formula_units_Z 1
_cell_length_a 4.96
_cell_length_b 4.96
_cell_length_c 4.016
_cell_volume 85.563
_citation_journal_id_ASTM TASEA7
_cod_data_source_file Dwight_TASEA7_1961_1495.cif
_cod_data_source_block Cu5Ho1
_cod_original_cell_volume 85.56333
_cod_original_formula_sum 'Cu5 Ho1'
_cod_database_code 1524288

loop_
_symmetry_equiv_pos_as_xyz
x,y,z
x-y,x,z
-y,x-y,z
-x,-y,z
-x+y,-x,z
y,-x+y,z
-y,-x,-z
x-y,-y,-z
x,x-y,-z
y,x,-z
-x+y,y,-z
-x,-x+y,-z
-x,-y,-z
-x+y,-x,-z
y,-x+y,-z
x,y,-z
x-y,x,-z
-y,x-y,-z
y,x,z
-x+y,y,z
-x,-x+y,z
-y,-x,z
x-y,-y,z
x,x-y,z

loop_
_atom_site_label
_atom_site_type_symbol
_atom_site_fract_x
_atom_site_fract_y
_atom_site_fract_z
_atom_site_occupancy
_atom_site_U_iso_or_equiv
Ho1 Ho 0 0 0 1 0.0
Cu1 Cu 0.3333 0.6667 0 1 0.0
Cu2 Cu 0.5 0 0.5 1 0.0
